data_8103730
loop_
_publ_author_name
'Toraya, H.'
'Marumo, F.'
'Iwai, S.I.'
'Hirao, M.'

_publ_section_title
;
 The crystal structures of germanate micas, K Mg2.5 Ge4 O10 F2 and K Li
 Mg2 Ge4 O10 F2
;
_journal_name_full
;
Zeitschrift fuer Kristallographie, Kristallgeometrie, Kristallphysik, 
Kristallchemie (145,1977-148,1979)
;
_journal_page_first 65
_journal_page_last 81
_journal_volume 148
_journal_year 1978
_chemical_formula_sum 'F2 Ge4 K Li Mg2 O10'
_chemical_name_systematic 'K Li Mg2 Ge4 O10 F2'
_space_group_IT_number 12
_symmetry_space_group_name_Hall '-C 2y'
_symmetry_space_group_name_H-M 'C 1 2/m 1'
_cell_angle_alpha 90
_cell_angle_beta 99.87
_cell_angle_gamma 90
_cell_formula_units_Z 2
_cell_length_a 5.395
_cell_length_b 9.341
_cell_length_c 10.547
_cell_volume 523.646
_citation_journal_id_ASTM ZKKKAJ
_cod_data_source_file Toraya_ZKKKAJ_1978_354.cif
_cod_data_source_block F2Ge4K1Li1Mg2O10
_cod_original_formula_sum 'F2 Ge4 K1 Li1 Mg2 O10'
_cod_database_code 8103730

loop_
_symmetry_equiv_pos_as_xyz
x,y,z
-x,y,-z
-x,-y,-z
x,-y,z
x+1/2,y+1/2,z
-x+1/2,y+1/2,-z
-x+1/2,-y+1/2,-z
x+1/2,-y+1/2,z

loop_
_atom_site_label
_atom_site_type_symbol
_atom_site_fract_x
_atom_site_fract_y
_atom_site_fract_z
_atom_site_occupancy
_atom_site_U_iso_or_equiv
Mg2 Mg+2 0 0.3363 0.5 0.68 0.0
Ge1 Ge+4 0.07591 0.16688 0.23015 1 0.0
O1 O-2 -0.0158 0 0.1612 1 0.0
O3 O-2 0.1295 0.1676 0.3941 1 0.0
Li1 Li+1 0 0 0.5 0.36 0.0
K1 K+1 0 0.5 0 1 0.0
F1 F-1 0.635 0 0.4032 1 0.0
Mg1 Mg+2 0 0 0.5 0.64 0.0
O2 O-2 0.3376 0.2154 0.1603 1 0.0
Li2 Li+1 0 0.3363 0.5 0.32 0.0
